data_7716841
loop_
_publ_author_name
'Oliveira, Igor S.'
'Garcia, Marcus S. A.'
'Cassani, Natasha M.'
'Oliveira, Ana L. C.'
'Freitas, Lara C. F.'
'Bertolini, Vitor K. S.'
'Castro, Jennyfer'
'Clauss, Gustavo'
'Honorato, Jo&#xe3;o'
'Gadelha, Fernanda R.'
'Miguel, Danilo C.'
'Jardim, Ana C. G.'
'Abbehausen, Camilla'

_publ_section_title
;
 Exploring antiviral and antiparasitic activity of gold N-heterocyclic
 carbenes with thiolate ligands.
;
_journal_issue 47
_journal_name_full 'Dalton transactions (Cambridge, England : 2003)'
_journal_page_first 18963
_journal_page_last 18973
_journal_paper_doi 10.1039/d4dt01879f
_journal_volume 53
_journal_year 2024
_chemical_formula_moiety 'C24 H28 Au N3 S2'
_chemical_formula_sum 'C24 H28 Au N3 S2'
_chemical_formula_weight 619.58
_space_group_crystal_system orthorhombic
_space_group_IT_number 19
_space_group_name_Hall 'P 2ac 2ab'
_space_group_name_H-M_alt 'P 21 21 21'
_atom_sites_solution_hydrogens geom
_atom_sites_solution_primary dual
_audit_creation_date 2024-08-12
_audit_creation_method
;
Olex2 1.5
(compiled 2024.02.16 svn.r378c4104 for OlexSys, GUI svn.r6928)
;
_audit_update_record
;
2024-08-12 deposited with the CCDC.	2024-08-15 downloaded from the CCDC.
;
_cell_angle_alpha 90
_cell_angle_beta 90
_cell_angle_gamma 90
_cell_formula_units_Z 4
_cell_length_a 8.6550(2)
_cell_length_b 14.1032(3)
_cell_length_c 19.7630(4)
_cell_measurement_reflns_used 20002
_cell_measurement_temperature 99.99(10)
_cell_measurement_theta_max 34.0770
_cell_measurement_theta_min 2.5080
_cell_volume 2412.33(9)
_computing_cell_refinement 'CrysAlisPro 1.171.42.100a (Rigaku OD, 2023)'
_computing_data_collection 'CrysAlisPro 1.171.42.100a (Rigaku OD, 2023)'
_computing_data_reduction 'CrysAlisPro 1.171.42.100a (Rigaku OD, 2023)'
_computing_molecular_graphics 'Olex2 1.5 (Dolomanov et al., 2009)'
_computing_publication_material 'Olex2 1.5 (Dolomanov et al., 2009)'
_computing_structure_refinement 'SHELXL 2019/3 (Sheldrick, 2015)'
_computing_structure_solution 'SHELXT 2018/2 (Sheldrick, 2018)'
_diffrn_ambient_temperature 99.99(10)
_diffrn_detector_area_resol_mean 10.0000
_diffrn_detector_type HyPix
_diffrn_measured_fraction_theta_full 0.999
_diffrn_measured_fraction_theta_max 0.999
_diffrn_measurement_details
;
List of Runs (angles in degrees, time in seconds):

  # Type    Start    End  Width  t~exp~   \w     \q     \k     \f   Frames
#--------------------------------------------------------------------------
  1  \w    -84.00   6.00   0.50   12.30    --  -12.13 -68.00 -42.00  180
  2  \w    -84.00   2.00   0.50   12.30    --  -12.13 -56.00 105.00  172
  3  \w    -16.00  10.00   0.50   12.30    --  -12.13 -77.00 120.00   52
  4  \w     56.00  86.00   0.50   12.30    --   12.92 178.00  30.00   60
  5  \w     56.00  86.00   0.50   12.30    --   12.92 178.00-120.00   60
  6  \w     56.00  86.00   0.50   12.30    --   12.92 178.00-180.00   60
  7  \w     53.00  84.00   0.50   12.30    --   12.92-178.00 -30.00   62
  8  \w    -26.00  50.00   0.50   12.30    --  -12.13  56.00-112.00  152
  9  \w    -61.00 -23.00   0.50   12.30    --   12.92 -19.00  30.00   76
;
_diffrn_measurement_device 'four-circle diffractometer'
_diffrn_measurement_device_type 'XtaLAB Synergy, Dualflex, HyPix'
_diffrn_measurement_method '\w scans'
_diffrn_radiation_type MoK\a
_diffrn_radiation_wavelength 0.71073
_diffrn_reflns_av_R_equivalents 0.0391
_diffrn_reflns_av_unetI/netI 0.0253
_diffrn_reflns_Laue_measured_fraction_full 0.999
_diffrn_reflns_Laue_measured_fraction_max 0.999
_diffrn_reflns_limit_h_max 10
_diffrn_reflns_limit_h_min -10
_diffrn_reflns_limit_k_max 17
_diffrn_reflns_limit_k_min -17
_diffrn_reflns_limit_l_max 24
_diffrn_reflns_limit_l_min -24
_diffrn_reflns_number 27934
_diffrn_reflns_point_group_measured_fraction_full 0.999
_diffrn_reflns_point_group_measured_fraction_max 0.999
_diffrn_reflns_theta_full 25.242
_diffrn_reflns_theta_max 25.670
_diffrn_reflns_theta_min 2.517
_exptl_absorpt_coefficient_mu 6.287
_exptl_absorpt_correction_T_max 0.887
_exptl_absorpt_correction_T_min 0.669
_exptl_absorpt_correction_type gaussian
_exptl_absorpt_process_details
;
CrysAlisPro 1.171.42.100a (Rigaku Oxford Diffraction, 2023)
Numerical absorption correction based on gaussian integration over
a multifaceted crystal model
Empirical absorption correction using spherical harmonics,
implemented in SCALE3 ABSPACK scaling algorithm.
;
_exptl_crystal_colour 'light colourless'
_exptl_crystal_density_diffrn 1.706
_exptl_crystal_description block
_exptl_crystal_F_000 1216
_exptl_crystal_size_max 0.069
_exptl_crystal_size_mid 0.063
_exptl_crystal_size_min 0.03
_refine_diff_density_max 0.610
_refine_diff_density_min -0.734
_refine_diff_density_rms 0.091
_refine_ls_abs_structure_details
;
 Refined as an inversion twin.
;
_refine_ls_abs_structure_Flack 0.311(13)
_refine_ls_extinction_method none
_refine_ls_goodness_of_fit_ref 1.065
_refine_ls_hydrogen_treatment constr
_refine_ls_matrix_type full
_refine_ls_number_parameters 350
_refine_ls_number_reflns 4584
_refine_ls_number_restraints 288
_refine_ls_restrained_S_all 1.034
_refine_ls_R_factor_all 0.0215
_refine_ls_R_factor_gt 0.0193
_refine_ls_shift/su_max 0.001
_refine_ls_shift/su_mean 0.000
_refine_ls_structure_factor_coef Fsqd
_refine_ls_weighting_details 'w=1/[\s^2^(Fo^2^)+4.6822P] where P=(Fo^2^+2Fc^2^)/3'
_refine_ls_weighting_scheme calc
_refine_ls_wR_factor_gt 0.0398
_refine_ls_wR_factor_ref 0.0410
_reflns_Friedel_coverage 0.755
_reflns_Friedel_fraction_full 0.999
_reflns_Friedel_fraction_max 0.999
_reflns_number_gt 4405
_reflns_number_total 4584
_reflns_threshold_expression 'I > 2\s(I)'
_cod_data_source_file d4dt01879f2.cif
_cod_data_source_block AuIMesStzn
_cod_depositor_comments 'Adding full bibliography for 7716840--7716843.cif.'
_cod_original_cell_volume 2412.35(9)
_cod_database_code 7716841
_shelx_shelxl_version_number 2019/3
_shelx_space_group_comment
;
The symmetry employed for this shelxl refinement is uniquely defined
by the following loop, which should always be used as a source of
symmetry information in preference to the above space-group names.
They are only intended as comments.
;
_shelx_estimated_absorpt_t_max 0.834
_shelx_estimated_absorpt_t_min 0.671
_olex2_refinement_description
;
1. Twinned data refinement
 Scales: 0.689(13)
 0.311(13)
2. Fixed Uiso
 At 1.2 times of:
  All C(H) groups, All C(H,H) groups
 At 1.5 times of:
  All C(H,H,H) groups
3. Uiso/Uaniso restraints and constraints
C14 \\sim C15 \\sim C16 \\sim C17 \\sim C18 \\sim C19: within 2A with sigma of
0.04 and sigma for terminal atoms of 0.08 within 2A
C5 \\sim C6 \\sim C7 \\sim C8 \\sim C9 \\sim C10: within 2A with sigma of 0.04
and sigma for terminal atoms of 0.08 within 2A
C23 \\sim C24 \\sim C25 \\sim C26 \\sim C27 \\sim C28: within 2A with sigma of
0.04 and sigma for terminal atoms of 0.08 within 2A
C32 \\sim C33 \\sim C34 \\sim C35 \\sim C36: within 2A with sigma of 0.04 and
sigma for terminal atoms of 0.08 within 2A
C23 \\sim C32 \\sim C33 \\sim C34 \\sim C35 \\sim C36: within 2A with sigma of
0.04 and sigma for terminal atoms of 0.08 within 2A
Uanis(C32) = Uanis(C24) = Uanis(C36) = Uanis(C28)
Uanis(C29) = Uanis(C37) = Uanis(C31) = Uanis(C39)
Uanis(C33) = Uanis(C25) = Uanis(C35) = Uanis(C27)
Uanis(C4) = Uanis(C3)
Uanis(N3) = Uanis(N2)
Uanis(N5) = Uanis(N4)
Uanis(C45) = Uanis(C44) = Uanis(C41) = Uanis(C42) = Uanis(C40) = Uanis(C43)
Uanis(C14) = Uanis(C5)
Uanis(C15) = Uanis(C19)
4. Rigid body (RIGU) restrains
 C14, C15, C16, C17, C18, C19
 with sigma for 1-2 distances of 0.004 and sigma for 1-3 distances of 0.004
 C5, C6, C7, C8, C9, C10
 with sigma for 1-2 distances of 0.004 and sigma for 1-3 distances of 0.004
 C23, C24, C25, C26, C27, C28
 with sigma for 1-2 distances of 0.004 and sigma for 1-3 distances of 0.004
 C32, C33, C34, C35, C36
 with sigma for 1-2 distances of 0.004 and sigma for 1-3 distances of 0.004
 C23, C32, C33, C34, C35, C36
 with sigma for 1-2 distances of 0.004 and sigma for 1-3 distances of 0.004
5. Others
 Fixed Sof: S2(0.6) S3(0.4) N2(0.4) N3(0.6) N4(0.6) N5(0.4) H2A(0.6) H2B(0.4)
 C3(0.6) H3(0.6) C4(0.4) H4(0.4) C7(0.67) H7(0.67) C8(0.67) C9(0.67) H9(0.67)
 C10(0.67) C5(0.67) C6(0.67) C11(0.67) H11A(0.67) H11B(0.67) H11C(0.67)
 C12(0.67) H12A(0.67) H12B(0.67) H12C(0.67) C13(0.67) H13A(0.67) H13B(0.67)
 H13C(0.67) C15(0.33) C16(0.33) H16(0.33) C17(0.33) C18(0.33) H18(0.33)
 C19(0.33) C14(0.33) C20(0.33) H20A(0.33) H20B(0.33) H20C(0.33) C21(0.33)
 H21A(0.33) H21B(0.33) H21C(0.33) C22(0.33) H22A(0.33) H22B(0.33) H22C(0.33)
 C24(0.6) C25(0.6) H25(0.6) C26(0.6) C27(0.6) H27(0.6) C28(0.6) C29(0.6)
 H29A(0.6) H29B(0.6) H29C(0.6) C30(0.6) H30A(0.6) H30B(0.6) H30C(0.6) C31(0.6)
 H31A(0.6) H31B(0.6) H31C(0.6) C32(0.4) C33(0.4) H33(0.4) C34(0.4) C35(0.4)
 H35(0.4) C36(0.4) C37(0.4) H37A(0.4) H37B(0.4) H37C(0.4) C38(0.4) H38A(0.4)
 H38B(0.4) H38C(0.4) C39(0.4) H39A(0.4) H39B(0.4) H39C(0.4) C40(0.6) C41(0.6)
 H41A(0.6) H41B(0.6) C42(0.6) H42A(0.6) H42B(0.6) C43(0.4) C44(0.4) H44A(0.4)
 H44B(0.4) C45(0.4) H45A(0.4) H45B(0.4)
6.a Secondary CH2 refined with riding coordinates:
 C41(H41A,H41B), C42(H42A,H42B), C44(H44A,H44B), C45(H45A,H45B)
6.b Aromatic/amide H refined with riding coordinates:
 C2(H2A), C2(H2B), C3(H3), C4(H4), C7(H7), C9(H9), C16(H16), C18(H18),
 C25(H25), C27(H27), C33(H33), C35(H35)
6.c Fitted hexagon refined as free rotating group:
 C7(C8,C9,C10,C5,C6), C15(C16,C17,C18,C19,C14), C23(C24,C25,C26,C27,C28)
6.d Idealised Me refined as rotating group:
 C11(H11A,H11B,H11C), C12(H12A,H12B,H12C), C13(H13A,H13B,H13C), C20(H20A,H20B,
 H20C), C21(H21A,H21B,H21C), C22(H22A,H22B,H22C), C29(H29A,H29B,H29C), C30(H30A,
 H30B,H30C), C31(H31A,H31B,H31C), C37(H37A,H37B,H37C), C38(H38A,H38B,H38C),
 C39(H39A,H39B,H39C)
;
_olex2_submission_special_instructions 'No special instructions were received'
_oxdiff_exptl_absorpt_empirical_details
;
Empirical correction (ABSPACK) includes:
- Absorption correction using spherical harmonics
- Frame scaling
- Detector area scaling
;

loop_
_space_group_symop_operation_xyz
'x, y, z'
'-x+1/2, -y, z+1/2'
'-x, y+1/2, -z+1/2'
'x+1/2, -y+1/2, -z'

loop_
_atom_site_label
_atom_site_type_symbol
_atom_site_fract_x
_atom_site_fract_y
_atom_site_fract_z
_atom_site_U_iso_or_equiv
_atom_site_adp_type
_atom_site_occupancy
_atom_site_site_symmetry_order
_atom_site_calc_flag
_atom_site_refinement_flags_posn
_atom_site_refinement_flags_adp
_atom_site_refinement_flags_occupancy
_atom_site_disorder_assembly
_atom_site_disorder_group
Au1 Au 0.73934(2) 0.52084(2) 0.45250(2) 0.01973(6) Uani 1 1 d . . . . .
S1 S 0.74064(19) 0.47243(9) 0.56344(5) 0.0233(2) Uani 1 1 d . . . . .
S2 S 0.5310(3) 0.3369(2) 0.49268(14) 0.0202(6) Uani 0.6 1 d . . P A 1
S3 S 0.9506(5) 0.3386(4) 0.4908(3) 0.0366(12) Uani 0.4 1 d . . P B 2
N1 N 0.7395(8) 0.6548(3) 0.33382(19) 0.0251(10) Uani 1 1 d . . . . .
N2 N 0.7860(19) 0.5149(11) 0.2991(6) 0.0168(15) Uani 0.4 1 d . . P C 2
N3 N 0.7135(12) 0.5087(7) 0.2987(4) 0.0168(15) Uani 0.6 1 d . . P C 1
N4 N 0.6906(9) 0.2931(7) 0.6004(4) 0.0187(12) Uani 0.6 1 d . . P A 1
N5 N 0.8090(14) 0.2965(11) 0.6033(7) 0.0187(12) Uani 0.4 1 d . . P B 2
C1 C 0.7373(10) 0.5645(4) 0.3562(2) 0.0305(13) Uani 1 1 d . . . . .
C2 C 0.7385(13) 0.6587(4) 0.2639(3) 0.0449(19) Uani 1 1 d . . . . .
H2A H 0.753954 0.713257 0.236628 0.054 Uiso 0.6 1 calc R U P D 1
H2B H 0.708834 0.710481 0.236119 0.054 Uiso 0.4 1 calc R U P E 2
C3 C 0.7099(14) 0.5656(9) 0.2413(6) 0.0213(18) Uani 0.6 1 d . . P C 1
H3 H 0.691940 0.545753 0.196029 0.026 Uiso 0.6 1 calc R U P C 1
C4 C 0.789(2) 0.5726(14) 0.2440(9) 0.0213(18) Uani 0.4 1 d . . P C 2
H4 H 0.820551 0.555428 0.199659 0.026 Uiso 0.4 1 calc R U P C 2
C7 C 0.5812(8) 0.2626(5) 0.3263(4) 0.041(3) Uani 0.67 1 d G U P C 1
H7 H 0.490438 0.230061 0.340111 0.049 Uiso 0.67 1 calc R U P C 1
C8 C 0.7161(11) 0.2123(3) 0.3135(4) 0.038(3) Uani 0.67 1 d G U P C 1
C9 C 0.8489(8) 0.2600(5) 0.2933(4) 0.036(3) Uani 0.67 1 d G U P C 1
H9 H 0.941121 0.225614 0.284510 0.043 Uiso 0.67 1 calc R U P C 1
C10 C 0.8467(7) 0.3580(5) 0.2858(4) 0.031(2) Uani 0.67 1 d G U P C 1
C5 C 0.7117(8) 0.4083(3) 0.2986(4) 0.0210(16) Uani 0.67 1 d G U P C 1
C6 C 0.5790(6) 0.3606(5) 0.3189(4) 0.033(2) Uani 0.67 1 d G U P C 1
C11 C 0.4288(11) 0.4160(10) 0.3289(6) 0.038(3) Uani 0.67 1 d . . P C 1
H11A H 0.345498 0.372002 0.340798 0.057 Uiso 0.67 1 calc R U P C 1
H11B H 0.402349 0.449303 0.287000 0.057 Uiso 0.67 1 calc R U P C 1
H11C H 0.442469 0.462199 0.365509 0.057 Uiso 0.67 1 calc R U P C 1
C12 C 0.725(2) 0.1064(10) 0.3270(7) 0.051(4) Uani 0.67 1 d . . P C 1
H12A H 0.625714 0.084024 0.344480 0.077 Uiso 0.67 1 calc R U P C 1
H12B H 0.806269 0.093863 0.360460 0.077 Uiso 0.67 1 calc R U P C 1
H12C H 0.749500 0.073057 0.284839 0.077 Uiso 0.67 1 calc R U P C 1
C13 C 0.9881(12) 0.4108(9) 0.2587(6) 0.034(3) Uani 0.67 1 d . . P C 1
H13A H 1.074168 0.366258 0.253371 0.052 Uiso 0.67 1 calc R U P C 1
H13B H 1.017548 0.460912 0.290515 0.052 Uiso 0.67 1 calc R U P C 1
H13C H 0.963231 0.439084 0.214695 0.052 Uiso 0.67 1 calc R U P C 1
C15 C 0.6685(12) 0.3617(8) 0.2840(7) 0.018(3) Uani 0.33 1 d G U P C 2
C16 C 0.6724(12) 0.2635(8) 0.2899(7) 0.020(4) Uani 0.33 1 d G U P C 2
H16 H 0.582669 0.227227 0.280181 0.024 Uiso 0.33 1 calc R U P C 2
C17 C 0.8077(15) 0.2184(6) 0.3100(8) 0.022(4) Uani 0.33 1 d G U P C 2
C18 C 0.9390(12) 0.2715(9) 0.3242(7) 0.020(4) Uani 0.33 1 d G U P C 2
H18 H 1.031489 0.240735 0.337889 0.024 Uiso 0.33 1 calc R U P C 2
C19 C 0.9351(12) 0.3697(9) 0.3183(6) 0.018(3) Uani 0.33 1 d G U P C 2
C14 C 0.7999(16) 0.4148(6) 0.2982(7) 0.0210(16) Uani 0.33 1 d G U P C 2
C20 C 0.521(2) 0.4075(18) 0.2582(12) 0.029(6) Uani 0.33 1 d . . P C 2
H20A H 0.488499 0.457701 0.289433 0.043 Uiso 0.33 1 calc R U P C 2
H20B H 0.439053 0.359510 0.255105 0.043 Uiso 0.33 1 calc R U P C 2
H20C H 0.539108 0.434814 0.213281 0.043 Uiso 0.33 1 calc R U P C 2
C21 C 0.811(3) 0.110(2) 0.3215(13) 0.036(6) Uani 0.33 1 d . . P C 2
H21A H 0.715524 0.090372 0.344258 0.054 Uiso 0.33 1 calc R U P C 2
H21B H 0.899912 0.093594 0.349834 0.054 Uiso 0.33 1 calc R U P C 2
H21C H 0.819294 0.077600 0.277860 0.054 Uiso 0.33 1 calc R U P C 2
C22 C 1.078(2) 0.4260(19) 0.3305(11) 0.028(5) Uani 0.33 1 d . . P C 2
H22A H 1.076110 0.451072 0.376782 0.042 Uiso 0.33 1 calc R U P C 2
H22B H 1.082369 0.478666 0.298284 0.042 Uiso 0.33 1 calc R U P C 2
H22C H 1.168423 0.385273 0.324648 0.042 Uiso 0.33 1 calc R U P C 2
C23 C 0.7357(6) 0.7356(3) 0.37772(19) 0.0209(10) Uani 1 1 d G U . . .
C24 C 0.8638(5) 0.7874(5) 0.3985(4) 0.0238(16) Uani 0.6 1 d G U P F 1
C25 C 0.8449(8) 0.8658(5) 0.4402(4) 0.0273(13) Uani 0.6 1 d G U P F 1
H25 H 0.932520 0.901239 0.454418 0.033 Uiso 0.6 1 calc R U P F 1
C26 C 0.6980(10) 0.8924(4) 0.4613(4) 0.019(2) Uani 0.6 1 d G U P F 1
C27 C 0.5698(7) 0.8406(6) 0.4406(4) 0.0273(13) Uani 0.6 1 d G U P F 1
H27 H 0.469389 0.858748 0.454979 0.033 Uiso 0.6 1 calc R U P F 1
C28 C 0.5887(5) 0.7622(5) 0.3988(3) 0.0238(16) Uani 0.6 1 d G U P F 1
C29 C 1.0185(16) 0.7459(14) 0.3696(8) 0.055(3) Uani 0.6 1 d . . P F 1
H29A H 1.025088 0.678235 0.380320 0.083 Uiso 0.6 1 calc R U P F 1
H29B H 1.106310 0.779279 0.389937 0.083 Uiso 0.6 1 calc R U P F 1
H29C H 1.020875 0.754435 0.320346 0.083 Uiso 0.6 1 calc R U P F 1
C30 C 0.6848(12) 0.9790(12) 0.5040(6) 0.029(2) Uani 0.6 1 d . . P F 1
H30A H 0.579098 1.003614 0.501499 0.043 Uiso 0.6 1 calc R U P F 1
H30B H 0.757111 1.027279 0.487559 0.043 Uiso 0.6 1 calc R U P F 1
H30C H 0.709644 0.963128 0.551035 0.043 Uiso 0.6 1 calc R U P F 1
C31 C 0.4418(15) 0.7060(16) 0.3819(8) 0.055(3) Uani 0.6 1 d . . P F 1
H31A H 0.360447 0.721918 0.414420 0.083 Uiso 0.6 1 calc R U P F 1
H31B H 0.463894 0.637908 0.384243 0.083 Uiso 0.6 1 calc R U P F 1
H31C H 0.407220 0.722235 0.336078 0.083 Uiso 0.6 1 calc R U P F 1
C32 C 0.8885(18) 0.7605(14) 0.4019(10) 0.0238(16) Uani 0.4 1 d . U P F 2
C33 C 0.8991(17) 0.8398(13) 0.4420(10) 0.0273(13) Uani 0.4 1 d . U P F 2
H33 H 0.997081 0.857560 0.459543 0.033 Uiso 0.4 1 calc R U P F 2
C34 C 0.771(2) 0.8948(11) 0.4577(9) 0.024(4) Uani 0.4 1 d . U P F 2
C35 C 0.628(2) 0.8681(14) 0.4350(10) 0.0273(13) Uani 0.4 1 d . U P F 2
H35 H 0.539081 0.901934 0.449854 0.033 Uiso 0.4 1 calc R U P F 2
C36 C 0.6095(19) 0.7912(14) 0.3900(11) 0.0238(16) Uani 0.4 1 d . U P F 2
C37 C 1.040(2) 0.717(2) 0.3956(13) 0.055(3) Uani 0.4 1 d . . P F 2
H37A H 1.062832 0.705585 0.347650 0.083 Uiso 0.4 1 calc R U P F 2
H37B H 1.040082 0.655833 0.419742 0.083 Uiso 0.4 1 calc R U P F 2
H37C H 1.118246 0.758459 0.415062 0.083 Uiso 0.4 1 calc R U P F 2
C38 C 0.793(3) 0.9820(18) 0.5056(9) 0.041(4) Uani 0.4 1 d . . P F 2
H38A H 0.839697 0.961141 0.548162 0.061 Uiso 0.4 1 calc R U P F 2
H38B H 0.691777 1.010865 0.514973 0.061 Uiso 0.4 1 calc R U P F 2
H38C H 0.859844 1.028707 0.483707 0.061 Uiso 0.4 1 calc R U P F 2
C39 C 0.458(2) 0.759(2) 0.3617(14) 0.055(3) Uani 0.4 1 d . . P F 2
H39A H 0.413295 0.710804 0.391618 0.083 Uiso 0.4 1 calc R U P F 2
H39B H 0.474770 0.731493 0.316689 0.083 Uiso 0.4 1 calc R U P F 2
H39C H 0.387836 0.812991 0.358225 0.083 Uiso 0.4 1 calc R U P F 2
C40 C 0.6614(11) 0.3595(8) 0.5598(5) 0.0214(8) Uani 0.6 1 d . . P A 1
C41 C 0.6155(11) 0.2035(9) 0.5776(6) 0.0214(8) Uani 0.6 1 d . . P A 1
H41A H 0.581822 0.166217 0.617374 0.026 Uiso 0.6 1 calc R U P A 1
H41B H 0.690305 0.164837 0.551570 0.026 Uiso 0.6 1 calc R U P A 1
C42 C 0.4789(11) 0.2264(9) 0.5341(5) 0.0214(8) Uani 0.6 1 d . . P A 1
H42A H 0.384759 0.234421 0.561984 0.026 Uiso 0.6 1 calc R U P A 1
H42B H 0.460568 0.175638 0.500470 0.026 Uiso 0.6 1 calc R U P A 1
C43 C 0.8275(16) 0.3633(12) 0.5602(8) 0.0214(8) Uani 0.4 1 d . . P B 2
C44 C 0.8891(17) 0.2109(13) 0.5834(9) 0.0214(8) Uani 0.4 1 d . . P B 2
H44A H 0.813711 0.165193 0.564547 0.026 Uiso 0.4 1 calc R U P B 2
H44B H 0.936889 0.181537 0.623859 0.026 Uiso 0.4 1 calc R U P B 2
C45 C 1.0188(17) 0.2314(13) 0.5289(8) 0.0214(8) Uani 0.4 1 d . . P B 2
H45A H 1.025988 0.179483 0.495348 0.026 Uiso 0.4 1 calc R U P B 2
H45B H 1.120990 0.240687 0.550431 0.026 Uiso 0.4 1 calc R U P B 2

loop_
_atom_site_aniso_label
_atom_site_aniso_U_11
_atom_site_aniso_U_22
_atom_site_aniso_U_33
_atom_site_aniso_U_23
_atom_site_aniso_U_13
_atom_site_aniso_U_12
Au1 0.03290(10) 0.01575(10) 0.01053(8) -0.00055(7) 0.00144(10) -0.00195(10)
S1 0.0391(7) 0.0183(6) 0.0125(5) 0.0003(4) 0.0007(6) -0.0019(9)
S2 0.0244(12) 0.0192(17) 0.0169(14) 0.0017(12) -0.0097(9) -0.0038(10)
S3 0.041(2) 0.036(3) 0.032(3) 0.008(2) 0.0123(19) 0.003(2)
N1 0.044(3) 0.020(2) 0.0110(18) 0.0026(16) 0.006(3) 0.004(3)
N2 0.017(4) 0.020(3) 0.013(2) -0.0006(19) 0.001(4) -0.014(5)
N3 0.017(4) 0.020(3) 0.013(2) -0.0006(19) 0.001(4) -0.014(5)
N4 0.021(3) 0.018(3) 0.017(2) 0.001(2) 0.001(3) -0.001(4)
N5 0.021(3) 0.018(3) 0.017(2) 0.001(2) 0.001(3) -0.001(4)
C1 0.058(4) 0.020(3) 0.013(2) 0.000(2) 0.001(3) -0.002(4)
C2 0.093(6) 0.030(3) 0.012(2) 0.001(2) 0.006(5) 0.012(6)
C3 0.021(5) 0.030(4) 0.013(3) 0.002(2) -0.010(6) -0.001(6)
C4 0.021(5) 0.030(4) 0.013(3) 0.002(2) -0.010(6) -0.001(6)
C7 0.057(6) 0.045(6) 0.020(6) -0.007(5) 0.007(5) -0.036(5)
C8 0.070(7) 0.031(6) 0.013(4) -0.009(4) 0.011(6) -0.027(5)
C9 0.057(7) 0.017(5) 0.034(7) -0.010(5) 0.009(6) -0.013(4)
C10 0.046(5) 0.025(5) 0.022(5) -0.005(4) 0.007(4) -0.016(4)
C5 0.033(5) 0.017(3) 0.012(3) -0.003(2) 0.000(4) -0.017(4)
C6 0.040(5) 0.042(6) 0.019(5) -0.012(4) 0.004(4) -0.024(4)
C11 0.028(5) 0.050(9) 0.036(7) -0.002(6) 0.009(4) -0.014(5)
C12 0.080(11) 0.023(7) 0.050(8) -0.010(5) 0.024(10) -0.022(9)
C13 0.045(6) 0.029(8) 0.030(6) -0.004(6) 0.012(5) -0.009(5)
C15 0.032(6) 0.015(5) 0.006(6) -0.002(5) 0.002(5) -0.004(4)
C16 0.028(8) 0.017(7) 0.015(10) 0.001(8) -0.001(7) -0.004(6)
C17 0.023(8) 0.015(9) 0.027(11) -0.010(9) -0.003(9) -0.001(6)
C18 0.025(7) 0.018(7) 0.016(10) -0.007(7) 0.006(7) -0.004(6)
C19 0.032(6) 0.015(5) 0.006(6) -0.002(5) 0.002(5) -0.004(4)
C14 0.033(5) 0.017(3) 0.012(3) -0.003(2) 0.000(4) -0.017(4)
C20 0.019(9) 0.036(16) 0.031(13) 0.008(11) -0.004(8) -0.006(8)
C21 0.045(14) 0.035(16) 0.027(12) 0.008(10) 0.017(13) 0.012(14)
C22 0.030(10) 0.037(14) 0.018(11) -0.002(10) 0.004(8) 0.008(9)
C23 0.030(3) 0.018(3) 0.014(2) 0.0039(17) 0.002(2) 0.006(2)
C24 0.027(2) 0.012(4) 0.032(3) 0.001(3) 0.003(2) 0.003(2)
C25 0.016(4) 0.022(4) 0.044(3) -0.010(2) 0.004(3) 0.001(3)
C26 0.012(5) 0.016(5) 0.028(6) 0.002(4) 0.003(5) -0.001(4)
C27 0.016(4) 0.022(4) 0.044(3) -0.010(2) 0.004(3) 0.001(3)
C28 0.027(2) 0.012(4) 0.032(3) 0.001(3) 0.003(2) 0.003(2)
C29 0.020(3) 0.095(10) 0.051(7) 0.003(5) -0.002(4) -0.002(5)
C30 0.020(5) 0.030(6) 0.036(6) -0.015(6) 0.003(4) -0.011(6)
C31 0.020(3) 0.095(10) 0.051(7) 0.003(5) -0.002(4) -0.002(5)
C32 0.027(2) 0.012(4) 0.032(3) 0.001(3) 0.003(2) 0.003(2)
C33 0.016(4) 0.022(4) 0.044(3) -0.010(2) 0.004(3) 0.001(3)
C34 0.023(8) 0.019(7) 0.032(8) 0.000(6) 0.001(7) 0.002(6)
C35 0.016(4) 0.022(4) 0.044(3) -0.010(2) 0.004(3) 0.001(3)
C36 0.027(2) 0.012(4) 0.032(3) 0.001(3) 0.003(2) 0.003(2)
C37 0.020(3) 0.095(10) 0.051(7) 0.003(5) -0.002(4) -0.002(5)
C38 0.052(12) 0.020(9) 0.051(11) -0.006(10) 0.002(9) -0.005(11)
C39 0.020(3) 0.095(10) 0.051(7) 0.003(5) -0.002(4) -0.002(5)
C40 0.023(2) 0.019(2) 0.022(2) -0.0021(16) -0.001(2) -0.001(2)
C41 0.023(2) 0.019(2) 0.022(2) -0.0021(16) -0.001(2) -0.001(2)
C42 0.023(2) 0.019(2) 0.022(2) -0.0021(16) -0.001(2) -0.001(2)
C43 0.023(2) 0.019(2) 0.022(2) -0.0021(16) -0.001(2) -0.001(2)
C44 0.023(2) 0.019(2) 0.022(2) -0.0021(16) -0.001(2) -0.001(2)
C45 0.023(2) 0.019(2) 0.022(2) -0.0021(16) -0.001(2) -0.001(2)

loop_
_atom_type_symbol
_atom_type_description
_atom_type_scat_dispersion_real
_atom_type_scat_dispersion_imag
_atom_type_scat_source
C C 0.0033 0.0016 'International Tables Vol C Tables 4.2.6.8 and 6.1.1.4'
H H 0.0000 0.0000 'International Tables Vol C Tables 4.2.6.8 and 6.1.1.4'
Au Au -2.0133 8.8022 'International Tables Vol C Tables 4.2.6.8 and 6.1.1.4'
N N 0.0061 0.0033 'International Tables Vol C Tables 4.2.6.8 and 6.1.1.4'
S S 0.1246 0.1234 'International Tables Vol C Tables 4.2.6.8 and 6.1.1.4'

loop_
_exptl_crystal_face_index_h
_exptl_crystal_face_index_k
_exptl_crystal_face_index_l
_exptl_crystal_face_perp_dist
0 -1 -1 0.0289
0 1 1 0.0241
0 -1 1 0.0253
0 1 -1 0.0245
-1 2 -1 0.0286
2 -1 -2 0.0340
-1 0 1 0.0256
-1 1 -1 0.0274
2 -1 0 0.0331
1 0 -1 0.0337
0 0 1 0.0135
0 0 -1 0.0169
1 2 2 0.0274
-1 -2 -2 0.0325
-2 -1 -1 0.0263

loop_
_geom_angle_atom_site_label_1
_geom_angle_atom_site_label_2
_geom_angle_atom_site_label_3
_geom_angle
_geom_angle_site_symmetry_1
_geom_angle_site_symmetry_3
_geom_angle_publ_flag
C1 Au1 S1 179.32(18) . . ?
C40 S1 Au1 103.4(4) . . ?
C43 S1 Au1 103.5(5) . . ?
C40 S2 C42 88.6(5) . . ?
C43 S3 C45 92.2(8) . . ?
C1 N1 C2 111.4(4) . . ?
C1 N1 C23 123.5(4) . . ?
C2 N1 C23 125.0(4) . . ?
C1 N2 C14 122.4(11) . . ?
C4 N2 C1 110.7(14) . . ?
C4 N2 C14 125.8(14) . . ?
C1 N3 C5 124.5(7) . . ?
C3 N3 C1 110.0(9) . . ?
C3 N3 C5 125.1(8) . . ?
C40 N4 C41 110.5(9) . . ?
C43 N5 C44 112.0(13) . . ?
N1 C1 Au1 127.1(3) . . ?
N1 C1 N2 101.8(7) . . ?
N1 C1 N3 105.5(5) . . ?
N2 C1 Au1 127.8(7) . . ?
N3 C1 Au1 127.0(5) . . ?
N1 C2 H2A 126.8 . . ?
N1 C2 H2B 127.6 . . ?
N1 C2 C3 106.4(6) . . ?
C3 C2 H2A 126.8 . . ?
C4 C2 N1 104.7(9) . . ?
C4 C2 H2B 127.6 . . ?
N3 C3 C2 105.9(8) . . ?
N3 C3 H3 127.1 . . ?
C2 C3 H3 127.1 . . ?
N2 C4 H4 126.3 . . ?
C2 C4 N2 107.4(14) . . ?
C2 C4 H4 126.3 . . ?
C8 C7 H7 120.0 . . ?
C8 C7 C6 120.0 . . ?
C6 C7 H7 120.0 . . ?
C7 C8 C12 120.9(9) . . ?
C9 C8 C7 120.0 . . ?
C9 C8 C12 118.9(9) . . ?
C8 C9 H9 120.0 . . ?
C10 C9 C8 120.0 . . ?
C10 C9 H9 120.0 . . ?
C9 C10 C5 120.0 . . ?
C9 C10 C13 120.7(7) . . ?
C5 C10 C13 119.2(7) . . ?
C10 C5 N3 120.1(7) . . ?
C6 C5 N3 119.5(6) . . ?
C6 C5 C10 120.0 . . ?
C7 C6 C11 120.4(7) . . ?
C5 C6 C7 120.0 . . ?
C5 C6 C11 119.5(7) . . ?
C6 C11 H11A 109.5 . . ?
C6 C11 H11B 109.5 . . ?
C6 C11 H11C 109.5 . . ?
H11A C11 H11B 109.5 . . ?
H11A C11 H11C 109.5 . . ?
H11B C11 H11C 109.5 . . ?
C8 C12 H12A 109.5 . . ?
C8 C12 H12B 109.5 . . ?
C8 C12 H12C 109.5 . . ?
H12A C12 H12B 109.5 . . ?
H12A C12 H12C 109.5 . . ?
H12B C12 H12C 109.5 . . ?
C10 C13 H13A 109.5 . . ?
C10 C13 H13B 109.5 . . ?
C10 C13 H13C 109.5 . . ?
H13A C13 H13B 109.5 . . ?
H13A C13 H13C 109.5 . . ?
H13B C13 H13C 109.5 . . ?
C16 C15 C14 120.0 . . ?
C16 C15 C20 118.1(12) . . ?
C14 C15 C20 121.8(12) . . ?
C15 C16 H16 120.0 . . ?
C15 C16 C17 120.0 . . ?
C17 C16 H16 120.0 . . ?
C16 C17 C21 120.6(14) . . ?
C18 C17 C16 120.0 . . ?
C18 C17 C21 119.2(14) . . ?
C17 C18 H18 120.0 . . ?
C17 C18 C19 120.0 . . ?
C19 C18 H18 120.0 . . ?
C18 C19 C14 120.0 . . ?
C18 C19 C22 119.9(13) . . ?
C14 C19 C22 120.1(13) . . ?
C15 C14 N2 118.0(11) . . ?
C19 C14 N2 121.6(11) . . ?
C19 C14 C15 120.0 . . ?
C15 C20 H20A 109.5 . . ?
C15 C20 H20B 109.5 . . ?
C15 C20 H20C 109.5 . . ?
H20A C20 H20B 109.5 . . ?
H20A C20 H20C 109.5 . . ?
H20B C20 H20C 109.5 . . ?
C17 C21 H21A 109.5 . . ?
C17 C21 H21B 109.5 . . ?
C17 C21 H21C 109.5 . . ?
H21A C21 H21B 109.5 . . ?
H21A C21 H21C 109.5 . . ?
H21B C21 H21C 109.5 . . ?
C19 C22 H22A 109.5 . . ?
C19 C22 H22B 109.5 . . ?
C19 C22 H22C 109.5 . . ?
H22A C22 H22B 109.5 . . ?
H22A C22 H22C 109.5 . . ?
H22B C22 H22C 109.5 . . ?
N1 C23 C32 111.8(8) . . ?
C24 C23 N1 125.3(5) . . ?
C24 C23 C28 120.0 . . ?
C28 C23 N1 114.6(5) . . ?
C36 C23 N1 125.7(10) . . ?
C36 C23 C32 122.1(10) . . ?
C23 C24 C29 112.2(8) . . ?
C25 C24 C23 120.0 . . ?
C25 C24 C29 127.8(8) . . ?
C24 C25 H25 120.0 . . ?
C24 C25 C26 120.0 . . ?
C26 C25 H25 120.0 . . ?
C25 C26 C30 117.4(7) . . ?
C27 C26 C25 120.0 . . ?
C27 C26 C30 122.5(7) . . ?
C26 C27 H27 120.0 . . ?
C26 C27 C28 120.0 . . ?
C28 C27 H27 120.0 . . ?
C23 C28 C31 123.6(9) . . ?
C27 C28 C23 120.0 . . ?
C27 C28 C31 116.3(8) . . ?
C24 C29 H29A 109.5 . . ?
C24 C29 H29B 109.5 . . ?
C24 C29 H29C 109.5 . . ?
H29A C29 H29B 109.5 . . ?
H29A C29 H29C 109.5 . . ?
H29B C29 H29C 109.5 . . ?
C26 C30 H30A 109.5 . . ?
C26 C30 H30B 109.5 . . ?
C26 C30 H30C 109.5 . . ?
H30A C30 H30B 109.5 . . ?
H30A C30 H30C 109.5 . . ?
H30B C30 H30C 109.5 . . ?
C28 C31 H31A 109.5 . . ?
C28 C31 H31B 109.5 . . ?
C28 C31 H31C 109.5 . . ?
H31A C31 H31B 109.5 . . ?
H31A C31 H31C 109.5 . . ?
H31B C31 H31C 109.5 . . ?
C23 C32 C37 133.7(19) . . ?
C33 C32 C23 116.6(13) . . ?
C33 C32 C37 109.7(18) . . ?
C32 C33 H33 119.0 . . ?
C32 C33 C34 122.0(15) . . ?
C34 C33 H33 119.0 . . ?
C33 C34 C38 118.5(17) . . ?
C35 C34 C33 119.7(13) . . ?
C35 C34 C38 121.6(17) . . ?
C34 C35 H35 119.4 . . ?
C34 C35 C36 121.3(15) . . ?
C36 C35 H35 119.4 . . ?
C23 C36 C35 117.6(15) . . ?
C23 C36 C39 117.2(18) . . ?
C35 C36 C39 124.7(18) . . ?
C32 C37 H37A 109.5 . . ?
C32 C37 H37B 109.5 . . ?
C32 C37 H37C 109.5 . . ?
H37A C37 H37B 109.5 . . ?
H37A C37 H37C 109.5 . . ?
H37B C37 H37C 109.5 . . ?
C34 C38 H38A 109.5 . . ?
C34 C38 H38B 109.5 . . ?
C34 C38 H38C 109.5 . . ?
H38A C38 H38B 109.5 . . ?
H38A C38 H38C 109.5 . . ?
H38B C38 H38C 109.5 . . ?
C36 C39 H39A 109.5 . . ?
C36 C39 H39B 109.5 . . ?
C36 C39 H39C 109.5 . . ?
H39A C39 H39B 109.5 . . ?
H39A C39 H39C 109.5 . . ?
H39B C39 H39C 109.5 . . ?
S1 C40 S2 116.6(6) . . ?
N4 C40 S1 125.2(8) . . ?
N4 C40 S2 118.1(8) . . ?
N4 C41 H41A 109.8 . . ?
N4 C41 H41B 109.8 . . ?
N4 C41 C42 109.6(9) . . ?
H41A C41 H41B 108.2 . . ?
C42 C41 H41A 109.8 . . ?
C42 C41 H41B 109.8 . . ?
S2 C42 H42A 110.9 . . ?
S2 C42 H42B 110.9 . . ?
C41 C42 S2 104.4(7) . . ?
C41 C42 H42A 110.9 . . ?
C41 C42 H42B 110.9 . . ?
H42A C42 H42B 108.9 . . ?
S1 C43 S3 117.9(10) . . ?
N5 C43 S1 125.5(12) . . ?
N5 C43 S3 116.5(12) . . ?
N5 C44 H44A 109.3 . . ?
N5 C44 H44B 109.3 . . ?
N5 C44 C45 111.8(14) . . ?
H44A C44 H44B 107.9 . . ?
C45 C44 H44A 109.3 . . ?
C45 C44 H44B 109.3 . . ?
S3 C45 H45A 111.4 . . ?
S3 C45 H45B 111.4 . . ?
C44 C45 S3 102.0(11) . . ?
C44 C45 H45A 111.4 . . ?
C44 C45 H45B 111.4 . . ?
H45A C45 H45B 109.2 . . ?

loop_
_geom_bond_atom_site_label_1
_geom_bond_atom_site_label_2
_geom_bond_distance
_geom_bond_site_symmetry_2
_geom_bond_publ_flag
Au1 S1 2.2964(10) . ?
Au1 C1 2.001(5) . ?
S1 C40 1.736(11) . ?
S1 C43 1.715(16) . ?
S2 C40 1.770(10) . ?
S2 C42 1.817(12) . ?
S3 C43 1.772(16) . ?
S3 C45 1.789(18) . ?
N1 C1 1.347(7) . ?
N1 C2 1.382(6) . ?
N1 C23 1.433(5) . ?
N2 C1 1.393(15) . ?
N2 C4 1.36(2) . ?
N2 C14 1.417(18) . ?
N3 C1 1.397(10) . ?
N3 C3 1.390(14) . ?
N3 C5 1.416(11) . ?
N4 C40 1.258(14) . ?
N4 C41 1.491(14) . ?
N5 C43 1.28(2) . ?
N5 C44 1.45(2) . ?
C2 H2A 0.9500 . ?
C2 H2B 0.9500 . ?
C2 C3 1.409(14) . ?
C2 C4 1.35(2) . ?
C3 H3 0.9500 . ?
C4 H4 0.9500 . ?
C7 H7 0.9500 . ?
C7 C8 1.3900 . ?
C7 C6 1.3900 . ?
C8 C9 1.3900 . ?
C8 C12 1.519(15) . ?
C9 H9 0.9500 . ?
C9 C10 1.3900 . ?
C10 C5 1.3900 . ?
C10 C13 1.530(11) . ?
C5 C6 1.3900 . ?
C6 C11 1.529(13) . ?
C11 H11A 0.9800 . ?
C11 H11B 0.9800 . ?
C11 H11C 0.9800 . ?
C12 H12A 0.9800 . ?
C12 H12B 0.9800 . ?
C12 H12C 0.9800 . ?
C13 H13A 0.9800 . ?
C13 H13B 0.9800 . ?
C13 H13C 0.9800 . ?
C15 C16 1.3900 . ?
C15 C14 1.3900 . ?
C15 C20 1.52(2) . ?
C16 H16 0.9500 . ?
C16 C17 1.3900 . ?
C17 C18 1.3900 . ?
C17 C21 1.55(3) . ?
C18 H18 0.9500 . ?
C18 C19 1.3900 . ?
C19 C14 1.3900 . ?
C19 C22 1.49(2) . ?
C20 H20A 0.9800 . ?
C20 H20B 0.9800 . ?
C20 H20C 0.9800 . ?
C21 H21A 0.9800 . ?
C21 H21B 0.9800 . ?
C21 H21C 0.9800 . ?
C22 H22A 0.9800 . ?
C22 H22B 0.9800 . ?
C22 H22C 0.9800 . ?
C23 C24 1.3900 . ?
C23 C28 1.3900 . ?
C23 C32 1.449(18) . ?
C23 C36 1.367(19) . ?
C24 C25 1.3900 . ?
C24 C29 1.569(16) . ?
C25 H25 0.9500 . ?
C25 C26 1.3900 . ?
C26 C27 1.3900 . ?
C26 C30 1.489(14) . ?
C27 H27 0.9500 . ?
C27 C28 1.3900 . ?
C28 C31 1.535(16) . ?
C29 H29A 0.9800 . ?
C29 H29B 0.9800 . ?
C29 H29C 0.9800 . ?
C30 H30A 0.9800 . ?
C30 H30B 0.9800 . ?
C30 H30C 0.9800 . ?
C31 H31A 0.9800 . ?
C31 H31B 0.9800 . ?
C31 H31C 0.9800 . ?
C32 C33 1.37(3) . ?
C32 C37 1.45(3) . ?
C33 H33 0.9500 . ?
C33 C34 1.39(2) . ?
C34 C35 1.37(2) . ?
C34 C38 1.56(3) . ?
C35 H35 0.9500 . ?
C35 C36 1.41(3) . ?
C36 C39 1.49(3) . ?
C37 H37A 0.9800 . ?
C37 H37B 0.9800 . ?
C37 H37C 0.9800 . ?
C38 H38A 0.9800 . ?
C38 H38B 0.9800 . ?
C38 H38C 0.9800 . ?
C39 H39A 0.9800 . ?
C39 H39B 0.9800 . ?
C39 H39C 0.9800 . ?
C41 H41A 0.9900 . ?
C41 H41B 0.9900 . ?
C41 C42 1.496(14) . ?
C42 H42A 0.9900 . ?
C42 H42B 0.9900 . ?
C44 H44A 0.9900 . ?
C44 H44B 0.9900 . ?
C44 C45 1.58(2) . ?
C45 H45A 0.9900 . ?
C45 H45B 0.9900 . ?

loop_
_geom_torsion_atom_site_label_1
_geom_torsion_atom_site_label_2
_geom_torsion_atom_site_label_3
_geom_torsion_atom_site_label_4
_geom_torsion
_geom_torsion_site_symmetry_1
_geom_torsion_site_symmetry_2
_geom_torsion_site_symmetry_3
_geom_torsion_site_symmetry_4
_geom_torsion_publ_flag
Au1 S1 C40 S2 -27.9(6) . . . . ?
Au1 S1 C40 N4 151.3(9) . . . . ?
Au1 S1 C43 S3 23.5(9) . . . . ?
Au1 S1 C43 N5 -155.1(13) . . . . ?
N1 C2 C3 N3 -6.9(13) . . . . ?
N1 C2 C4 N2 12.8(17) . . . . ?
N1 C23 C24 C25 178.8(4) . . . . ?
N1 C23 C24 C29 -1.4(9) . . . . ?
N1 C23 C28 C27 -178.9(4) . . . . ?
N1 C23 C28 C31 4.8(11) . . . . ?
N1 C23 C32 C33 177.1(14) . . . . ?
N1 C23 C32 C37 -6(3) . . . . ?
N1 C23 C36 C35 180.0(12) . . . . ?
N1 C23 C36 C39 7(2) . . . . ?
N3 C5 C6 C7 -172.8(7) . . . . ?
N3 C5 C6 C11 10.7(9) . . . . ?
N4 C41 C42 S2 31.1(10) . . . . ?
N5 C44 C45 S3 -24.5(15) . . . . ?
C1 N1 C2 C3 9.4(12) . . . . ?
C1 N1 C2 C4 -20.6(14) . . . . ?
C1 N1 C23 C24 97.8(8) . . . . ?
C1 N1 C23 C28 -83.4(8) . . . . ?
C1 N1 C23 C32 84.7(12) . . . . ?
C1 N1 C23 C36 -102.9(13) . . . . ?
C1 N2 C4 C2 -1.7(19) . . . . ?
C1 N2 C14 C15 85.0(15) . . . . ?
C1 N2 C14 C19 -87.9(17) . . . . ?
C1 N3 C3 C2 2.3(13) . . . . ?
C1 N3 C5 C10 -92.2(10) . . . . ?
C1 N3 C5 C6 80.5(12) . . . . ?
C2 N1 C1 Au1 179.4(7) . . . . ?
C2 N1 C1 N2 18.9(12) . . . . ?
C2 N1 C1 N3 -7.9(11) . . . . ?
C2 N1 C23 C24 -85.4(10) . . . . ?
C2 N1 C23 C28 93.4(9) . . . . ?
C2 N1 C23 C32 -98.5(12) . . . . ?
C2 N1 C23 C36 73.9(14) . . . . ?
C3 N3 C1 Au1 176.0(8) . . . . ?
C3 N3 C1 N1 3.3(12) . . . . ?
C3 N3 C5 C10 79.9(12) . . . . ?
C3 N3 C5 C6 -107.4(11) . . . . ?
C4 N2 C1 Au1 -170.7(11) . . . . ?
C4 N2 C1 N1 -10.4(15) . . . . ?
C4 N2 C14 C15 -82(2) . . . . ?
C4 N2 C14 C19 105.2(17) . . . . ?
C7 C8 C9 C10 0.0 . . . . ?
C8 C7 C6 C5 0.0 . . . . ?
C8 C7 C6 C11 176.5(8) . . . . ?
C8 C9 C10 C5 0.0 . . . . ?
C8 C9 C10 C13 -175.5(8) . . . . ?
C9 C10 C5 N3 172.7(7) . . . . ?
C9 C10 C5 C6 0.0 . . . . ?
C10 C5 C6 C7 0.0 . . . . ?
C10 C5 C6 C11 -176.6(8) . . . . ?
C5 N3 C1 Au1 -10.9(15) . . . . ?
C5 N3 C1 N1 176.4(9) . . . . ?
C5 N3 C3 C2 -170.8(11) . . . . ?
C6 C7 C8 C9 0.0 . . . . ?
C6 C7 C8 C12 174.7(10) . . . . ?
C12 C8 C9 C10 -174.8(9) . . . . ?
C13 C10 C5 N3 -11.7(9) . . . . ?
C13 C10 C5 C6 175.6(8) . . . . ?
C15 C16 C17 C18 0.0 . . . . ?
C15 C16 C17 C21 175.7(17) . . . . ?
C16 C15 C14 N2 -172.9(14) . . . . ?
C16 C15 C14 C19 0.0 . . . . ?
C16 C17 C18 C19 0.0 . . . . ?
C17 C18 C19 C14 0.0 . . . . ?
C17 C18 C19 C22 -177.3(14) . . . . ?
C18 C19 C14 N2 172.7(14) . . . . ?
C18 C19 C14 C15 0.0 . . . . ?
C14 N2 C1 Au1 21(2) . . . . ?
C14 N2 C1 N1 -179.1(13) . . . . ?
C14 N2 C4 C2 166.6(16) . . . . ?
C14 C15 C16 C17 0.0 . . . . ?
C20 C15 C16 C17 176.7(15) . . . . ?
C20 C15 C14 N2 10.5(17) . . . . ?
C20 C15 C14 C19 -176.6(16) . . . . ?
C21 C17 C18 C19 -175.8(17) . . . . ?
C22 C19 C14 N2 -10.0(16) . . . . ?
C22 C19 C14 C15 177.3(14) . . . . ?
C23 N1 C1 Au1 -3.4(12) . . . . ?
C23 N1 C1 N2 -163.9(9) . . . . ?
C23 N1 C1 N3 169.3(7) . . . . ?
C23 N1 C2 C3 -167.7(8) . . . . ?
C23 N1 C2 C4 162.2(10) . . . . ?
C23 C24 C25 C26 0.0 . . . . ?
C23 C32 C33 C34 -1(3) . . . . ?
C24 C23 C28 C27 0.0 . . . . ?
C24 C23 C28 C31 -176.3(11) . . . . ?
C24 C25 C26 C27 0.0 . . . . ?
C24 C25 C26 C30 -177.9(9) . . . . ?
C25 C26 C27 C28 0.0 . . . . ?
C26 C27 C28 C23 0.0 . . . . ?
C26 C27 C28 C31 176.6(10) . . . . ?
C28 C23 C24 C25 0.0 . . . . ?
C28 C23 C24 C29 179.8(9) . . . . ?
C29 C24 C25 C26 -179.8(10) . . . . ?
C30 C26 C27 C28 177.8(9) . . . . ?
C32 C23 C36 C35 -8(2) . . . . ?
C32 C23 C36 C39 179.1(19) . . . . ?
C32 C33 C34 C35 3(3) . . . . ?
C32 C33 C34 C38 178.1(19) . . . . ?
C33 C34 C35 C36 -7(3) . . . . ?
C34 C35 C36 C23 10(3) . . . . ?
C34 C35 C36 C39 -179(2) . . . . ?
C36 C23 C32 C33 4(2) . . . . ?
C36 C23 C32 C37 -179(2) . . . . ?
C37 C32 C33 C34 -179(2) . . . . ?
C38 C34 C35 C36 177.9(19) . . . . ?
C40 S2 C42 C41 -23.5(8) . . . . ?
C40 N4 C41 C42 -24.6(12) . . . . ?
C41 N4 C40 S1 -173.8(7) . . . . ?
C41 N4 C40 S2 5.4(12) . . . . ?
C42 S2 C40 S1 -169.1(6) . . . . ?
C42 S2 C40 N4 11.6(9) . . . . ?
C43 S3 C45 C44 18.7(11) . . . . ?
C43 N5 C44 C45 18.7(19) . . . . ?
C44 N5 C43 S1 175.5(11) . . . . ?
C44 N5 C43 S3 -3.1(18) . . . . ?
C45 S3 C43 S1 170.2(10) . . . . ?
C45 S3 C43 N5 -11.0(13) . . . . ?

loop_
_twin_individual_id
_twin_individual_mass_fraction_refined
1 0.689(13)
2 0.311(13)
